data_4314422
loop_
_publ_author_name
'Patrina Paraskevopoulou'
'Lin Ai'
'Qiuwen Wang'
'Devender Pinnapareddy'
'Rama Acharyya'
'Rupam Dinda'
'Purak Das'
'Remle \,Celenligil-\,Cetin'
'Georgios Floros'
'Yiannis Sanakis'
'Amitava Choudhury'
'Nigam P. Rath'
'Pericles Stavropoulos'

_publ_section_title
;
 Synthesis and Characterization of a Series of Structurally and
 Electronically Diverse Fe(II) Complexes Featuring a Family of
 Triphenylamido-Amine Ligands
;
_journal_name_full 'Inorganic Chemistry'
_journal_page_first 108
_journal_page_last 122
_journal_paper_doi 10.1021/ic9015838
_journal_volume 49
_journal_year 2010
_chemical_formula_sum 'C54 H45 F18 Fe K N4 O3'
_chemical_formula_weight 1234.89
_chemical_name_systematic
; 
 ? 
;
_space_group_IT_number 2
_symmetry_cell_setting triclinic
_symmetry_space_group_name_Hall '-P 1'
_symmetry_space_group_name_H-M 'P -1'
_atom_sites_solution_hydrogens geom
_atom_sites_solution_primary direct
_atom_sites_solution_secondary difmap
_audit_creation_method SHELXL-97
_cell_angle_alpha 111.680(6)
_cell_angle_beta 92.961(6)
_cell_angle_gamma 98.996(5)
_cell_formula_units_Z 2
_cell_length_a 12.732(4)
_cell_length_b 14.506(4)
_cell_length_c 16.574(5)
_cell_measurement_reflns_used 4196
_cell_measurement_temperature 223(2)
_cell_measurement_theta_max 27.79
_cell_measurement_theta_min 2.19
_cell_volume 2789.5(14)
_computing_cell_refinement 'Bruker SMART, 1998'
_computing_data_collection 'Bruker SMART, 1998'
_computing_data_reduction 'Bruker SAINT, 1998'
_computing_molecular_graphics 'Bruker SHELXTL'
_computing_publication_material 'Bruker SHELXTL'
_computing_structure_refinement 'SHELXL-97 (Sheldrick, 1997)'
_computing_structure_solution 'SHELXS-97 (Sheldrick, 1990)'
_diffrn_ambient_temperature 223(2)
_diffrn_measured_fraction_theta_full 0.970
_diffrn_measured_fraction_theta_max 0.970
_diffrn_measurement_device_type 'Smart Apex detector'
_diffrn_measurement_method 'phi and omega scans'
_diffrn_radiation_monochromator graphite
_diffrn_radiation_source 'fine-focus sealed tube'
_diffrn_radiation_type MoK\a
_diffrn_radiation_wavelength 0.71073
_diffrn_reflns_av_R_equivalents 0.0677
_diffrn_reflns_av_sigmaI/netI 0.1703
_diffrn_reflns_limit_h_max 14
_diffrn_reflns_limit_h_min -15
_diffrn_reflns_limit_k_max 17
_diffrn_reflns_limit_k_min -17
_diffrn_reflns_limit_l_max 18
_diffrn_reflns_limit_l_min -19
_diffrn_reflns_number 14229
_diffrn_reflns_theta_full 25.00
_diffrn_reflns_theta_max 25.00
_diffrn_reflns_theta_min 1.54
_exptl_absorpt_coefficient_mu 0.451
_exptl_absorpt_correction_T_max 0.9822
_exptl_absorpt_correction_T_min 0.9563
_exptl_absorpt_correction_type multi-scan
_exptl_absorpt_process_details '(SADABS; Sheldrick, 2003)'
_exptl_crystal_colour orange
_exptl_crystal_density_diffrn 1.470
_exptl_crystal_density_method 'not measured'
_exptl_crystal_description needle
_exptl_crystal_F_000 1256
_exptl_crystal_size_max 0.10
_exptl_crystal_size_mid 0.04
_exptl_crystal_size_min 0.04
_refine_diff_density_max 1.234
_refine_diff_density_min -1.224
_refine_diff_density_rms 0.116
_refine_ls_extinction_method none
_refine_ls_goodness_of_fit_ref 1.021
_refine_ls_hydrogen_treatment constr
_refine_ls_matrix_type full
_refine_ls_number_parameters 730
_refine_ls_number_reflns 9534
_refine_ls_number_restraints 0
_refine_ls_restrained_S_all 1.021
_refine_ls_R_factor_all 0.2109
_refine_ls_R_factor_gt 0.1170
_refine_ls_shift/su_max 0.000
_refine_ls_shift/su_mean 0.000
_refine_ls_structure_factor_coef Fsqd
_refine_ls_weighting_details 'calc w=1/[\s^2^(Fo^2^)+(0.1703P)^2^+0.0000P] where P=(Fo^2^+2Fc^2^)/3'
_refine_ls_weighting_scheme calc
_refine_ls_wR_factor_gt 0.2760
_refine_ls_wR_factor_ref 0.3296
_reflns_number_gt 4546
_reflns_number_total 9534
_reflns_threshold_expression >2sigma(I)
_cod_data_source_file ic9015838_si_002_02.cif
_cod_data_source_block L3Fe(II)-THF
_cod_depositor_comments
;
The following automatic conversions were performed:

'_symmetry_cell_setting' value 'Triclinic' changed to 'triclinic'
according to the built-in table from CIF Core dictionary named
'cif_core.dic' version 2.4.1 from
2010-06-29.

'_exptl_absorpt_correction_type' value 'Multi-Scan'
changed to 'multi-scan' according to the built-in table from CIF Core
dictionary named 'cif_core.dic' version 2.4.1 from 2010-06-29.

Automatic conversion script
Id: cif_fix_values 1646 2011-03-28 12:23:43Z adriana 
;
_cod_original_cell_volume 2789.7(14)
_cod_database_code 4314422

loop_
_symmetry_equiv_pos_as_xyz
'x, y, z'
'-x, -y, -z'

loop_
_atom_site_label
_atom_site_type_symbol
_atom_site_fract_x
_atom_site_fract_y
_atom_site_fract_z
_atom_site_U_iso_or_equiv
_atom_site_adp_type
_atom_site_occupancy
_atom_site_symmetry_multiplicity
_atom_site_calc_flag
_atom_site_refinement_flags
_atom_site_disorder_assembly
_atom_site_disorder_group
Fe1 Fe 0.13672(9) 0.93806(9) 0.18983(8) 0.0397(4) Uani 1 1 d . . .
K1 K 0.17941(16) 0.66673(16) 0.24887(15) 0.0607(6) Uani 1 1 d . . .
N1 N 0.2867(5) 0.8732(5) 0.1439(4) 0.0365(15) Uani 1 1 d . . .
C1 C 0.3593(6) 0.9203(6) 0.2257(6) 0.043(2) Uani 1 1 d . . .
C2 C 0.3153(6) 0.9421(6) 0.3035(6) 0.042(2) Uani 1 1 d . . .
C3 C 0.3831(7) 0.9950(7) 0.3819(6) 0.053(2) Uani 1 1 d . . .
H3A H 0.3545 1.0145 0.4356 0.064 Uiso 1 1 calc R . .
C4 C 0.4923(7) 1.0183(8) 0.3800(7) 0.067(3) Uani 1 1 d . . .
H4A H 0.5373 1.0516 0.4331 0.080 Uiso 1 1 calc R . .
C5 C 0.5362(7) 0.9947(7) 0.3043(7) 0.059(3) Uani 1 1 d . . .
H5A H 0.6106 1.0120 0.3049 0.071 Uiso 1 1 calc R . .
C6 C 0.4698(6) 0.9440(7) 0.2245(6) 0.053(2) Uani 1 1 d . . .
H6A H 0.4992 0.9263 0.1712 0.064 Uiso 1 1 calc R . .
N2 N 0.2008(5) 0.9223(5) 0.2990(4) 0.0411(17) Uani 1 1 d . . .
C7 C 0.1513(6) 0.8956(6) 0.3595(5) 0.042(2) Uani 1 1 d . . .
C8 C 0.0392(6) 0.8964(6) 0.3619(6) 0.045(2) Uani 1 1 d . . .
H8A H 0.0041 0.9210 0.3250 0.054 Uiso 1 1 calc R . .
C9 C -0.0180(6) 0.8626(6) 0.4157(6) 0.043(2) Uani 1 1 d . . .
C10 C 0.0285(7) 0.8234(7) 0.4704(6) 0.056(2) Uani 1 1 d . . .
H10A H -0.0122 0.7989 0.5064 0.067 Uiso 1 1 calc R . .
C11 C 0.1366(7) 0.8215(7) 0.4701(6) 0.052(2) Uani 1 1 d . . .
C12 C 0.1963(6) 0.8556(6) 0.4168(5) 0.045(2) Uani 1 1 d . . .
H12A H 0.2696 0.8525 0.4183 0.054 Uiso 1 1 calc R . .
C13 C -0.1379(8) 0.8616(8) 0.4132(7) 0.061(3) Uani 1 1 d . . .
F1 F -0.1736(5) 0.8755(6) 0.4890(5) 0.093(2) Uani 1 1 d . . .
F2 F -0.1922(5) 0.7741(5) 0.3557(5) 0.107(2) Uani 1 1 d . . .
F3 F -0.1649(5) 0.9333(6) 0.3892(5) 0.101(2) Uani 1 1 d . . .
C14 C 0.1852(9) 0.7757(12) 0.5239(8) 0.079(3) Uani 1 1 d . . .
F4 F 0.1284(8) 0.7443(10) 0.5726(7) 0.168(5) Uani 1 1 d . . .
F5 F 0.2699(11) 0.8224(11) 0.5663(11) 0.297(11) Uani 1 1 d . . .
F6 F 0.2113(12) 0.6895(11) 0.4770(8) 0.199(6) Uani 1 1 d . . .
C15 C 0.3081(5) 0.9157(6) 0.0810(5) 0.038(2) Uani 1 1 d . . .
C16 C 0.2887(6) 1.0146(6) 0.1010(6) 0.044(2) Uani 1 1 d . . .
C17 C 0.3123(7) 1.0608(8) 0.0426(7) 0.064(3) Uani 1 1 d . . .
H17A H 0.3019 1.1274 0.0565 0.077 Uiso 1 1 calc R . .
C18 C 0.3509(8) 1.0119(10) -0.0356(8) 0.072(3) Uani 1 1 d . . .
H18A H 0.3663 1.0451 -0.0739 0.086 Uiso 1 1 calc R . .
C19 C 0.3665(8) 0.9139(10) -0.0568(7) 0.075(3) Uani 1 1 d . . .
H19A H 0.3917 0.8796 -0.1100 0.090 Uiso 1 1 calc R . .
C20 C 0.3447(7) 0.8666(8) 0.0011(6) 0.056(2) Uani 1 1 d . . .
H20A H 0.3548 0.7998 -0.0139 0.067 Uiso 1 1 calc R . .
N3 N 0.2369(5) 1.0535(5) 0.1753(5) 0.0481(18) Uani 1 1 d . . .
C21 C 0.2850(7) 1.1479(6) 0.2396(6) 0.045(2) Uani 1 1 d . . .
C22 C 0.3938(7) 1.1880(6) 0.2430(6) 0.054(2) Uani 1 1 d . . .
H22A H 0.4361 1.1528 0.2018 0.064 Uiso 1 1 calc R . .
C23 C 0.4391(7) 1.2845(7) 0.3113(6) 0.054(2) Uani 1 1 d . . .
C24 C 0.3804(7) 1.3368(7) 0.3718(7) 0.059(3) Uani 1 1 d . . .
H24A H 0.4109 1.4002 0.4151 0.070 Uiso 1 1 calc R . .
C25 C 0.2718(7) 1.2934(7) 0.3681(6) 0.050(2) Uani 1 1 d . . .
C26 C 0.2283(7) 1.2004(6) 0.3053(6) 0.045(2) Uani 1 1 d . . .
H26A H 0.1575 1.1712 0.3067 0.054 Uiso 1 1 calc R . .
C27 C 0.5531(9) 1.3241(10) 0.3093(10) 0.086(4) Uani 1 1 d . . .
F7 F 0.6157(6) 1.2614(7) 0.2940(8) 0.164(5) Uani 1 1 d . . .
F8 F 0.5678(7) 1.3625(12) 0.2523(9) 0.211(7) Uani 1 1 d . . .
F9 F 0.5961(6) 1.3980(9) 0.3802(8) 0.205(6) Uani 1 1 d . . .
C28 C 0.2095(8) 1.3530(9) 0.4343(7) 0.065(3) Uani 1 1 d . . .
F10 F 0.1048(5) 1.3176(5) 0.4160(5) 0.107(3) Uani 1 1 d . . .
F11 F 0.2289(7) 1.3530(9) 0.5121(5) 0.146(4) Uani 1 1 d . . .
F12 F 0.2196(7) 1.4479(5) 0.4439(7) 0.141(4) Uani 1 1 d . . .
C29 C 0.2536(6) 0.7642(6) 0.1105(5) 0.0368(19) Uani 1 1 d . . .
C30 C 0.1417(6) 0.7239(6) 0.0822(5) 0.039(2) Uani 1 1 d . . .
C31 C 0.1118(7) 0.6193(6) 0.0455(6) 0.048(2) Uani 1 1 d . . .
H31A H 0.0389 0.5906 0.0272 0.057 Uiso 1 1 calc R . .
C32 C 0.1846(7) 0.5559(6) 0.0346(6) 0.050(2) Uani 1 1 d . . .
H32A H 0.1611 0.4855 0.0080 0.060 Uiso 1 1 calc R . .
C33 C 0.2946(7) 0.5963(7) 0.0635(6) 0.054(2) Uani 1 1 d . . .
H33A H 0.3450 0.5541 0.0581 0.065 Uiso 1 1 calc R . .
C34 C 0.3245(6) 0.6982(7) 0.0993(6) 0.053(2) Uani 1 1 d . . .
H34A H 0.3976 0.7258 0.1176 0.063 Uiso 1 1 calc R . .
N4 N 0.0744(5) 0.7930(5) 0.1036(4) 0.0396(16) Uani 1 1 d . . .
C35 C -0.0332(6) 0.7557(5) 0.0608(6) 0.0381(19) Uani 1 1 d . . .
C36 C -0.1185(6) 0.7681(6) 0.1117(6) 0.045(2) Uani 1 1 d . . .
H36A H -0.1049 0.7980 0.1731 0.054 Uiso 1 1 calc R . .
C37 C -0.2245(6) 0.7354(7) 0.0703(6) 0.049(2) Uani 1 1 d . . .
C38 C -0.2446(7) 0.6941(7) -0.0196(6) 0.053(2) Uani 1 1 d . . .
H38A H -0.3157 0.6742 -0.0466 0.063 Uiso 1 1 calc R . .
C39 C -0.1608(7) 0.6817(6) -0.0707(6) 0.049(2) Uani 1 1 d . . .
C40 C -0.0566(6) 0.7128(6) -0.0301(6) 0.044(2) Uani 1 1 d . . .
H40A H 0.0001 0.7048 -0.0647 0.052 Uiso 1 1 calc R . .
C41 C -0.3117(8) 0.7464(11) 0.1289(9) 0.074(3) Uani 1 1 d . . .
F13 F -0.3003(6) 0.8325(8) 0.1915(7) 0.157(4) Uani 1 1 d . . .
F14 F -0.4059(5) 0.7354(10) 0.0827(6) 0.173(5) Uani 1 1 d . . .
F15 F -0.3239(7) 0.6803(8) 0.1621(7) 0.152(4) Uani 1 1 d . . .
C42 C -0.1820(8) 0.6348(8) -0.1662(7) 0.061(3) Uani 1 1 d . . .
F16 F -0.1128(6) 0.6701(6) -0.2084(4) 0.103(2) Uani 1 1 d . . .
F17 F -0.2777(5) 0.6413(6) -0.1977(4) 0.105(2) Uani 1 1 d . . .
F18 F -0.1798(7) 0.5354(5) -0.1969(4) 0.105(2) Uani 1 1 d . . .
O1 O -0.0083(4) 0.9984(5) 0.1883(4) 0.0535(16) Uani 1 1 d . . .
C43 C -0.0711(7) 1.0558(7) 0.2514(7) 0.057(3) Uani 1 1 d . . .
H43A H -0.0277 1.0926 0.3082 0.069 Uiso 1 1 calc R . .
H43B H -0.1328 1.0111 0.2586 0.069 Uiso 1 1 calc R . .
C44 C -0.1071(15) 1.1278(13) 0.2155(11) 0.137(7) Uani 1 1 d . . .
H44A H -0.1853 1.1194 0.2097 0.165 Uiso 1 1 calc R . .
H44B H -0.0764 1.1978 0.2538 0.165 Uiso 1 1 calc R . .
C45 C -0.0685(12) 1.1028(10) 0.1298(10) 0.101(4) Uani 1 1 d . . .
H45A H -0.1257 1.0995 0.0864 0.121 Uiso 1 1 calc R . .
H45B H -0.0081 1.1551 0.1323 0.121 Uiso 1 1 calc R . .
C46 C -0.0352(10) 1.0064(9) 0.1051(7) 0.077(3) Uani 1 1 d . . .
H46A H 0.0271 1.0051 0.0727 0.092 Uiso 1 1 calc R . .
H46B H -0.0934 0.9513 0.0690 0.092 Uiso 1 1 calc R . .
O2 O 0.3749(6) 0.6687(6) 0.3160(5) 0.085(2) Uani 1 1 d . . .
C47 C 0.3998(12) 0.6029(13) 0.3534(11) 0.129(6) Uani 1 1 d . . .
H47A H 0.4065 0.5386 0.3077 0.155 Uiso 1 1 calc R . .
H47B H 0.3430 0.5896 0.3876 0.155 Uiso 1 1 calc R . .
C48 C 0.4992(15) 0.6483(17) 0.4091(14) 0.179(10) Uani 1 1 d . . .
H48A H 0.5499 0.6019 0.3952 0.215 Uiso 1 1 calc R . .
H48B H 0.4879 0.6669 0.4707 0.215 Uiso 1 1 calc R . .
C49 C 0.5396(15) 0.7395(16) 0.3908(15) 0.181(10) Uani 1 1 d . . .
H49A H 0.5386 0.8011 0.4419 0.218 Uiso 1 1 calc R . .
H49B H 0.6131 0.7399 0.3759 0.218 Uiso 1 1 calc R . .
C50 C 0.4674(11) 0.7336(12) 0.3170(13) 0.132(6) Uani 1 1 d . . .
H50A H 0.4523 0.8004 0.3249 0.159 Uiso 1 1 calc R . .
H50B H 0.4988 0.7070 0.2622 0.159 Uiso 1 1 calc R . .
O3 O -0.0086(6) 0.5776(6) 0.2726(6) 0.093(3) Uani 1 1 d . . .
C51 C -0.0970(13) 0.5482(16) 0.2060(12) 0.146(7) Uani 1 1 d . . .
H51A H -0.0734 0.5184 0.1482 0.175 Uiso 1 1 calc R . .
H51B H -0.1271 0.6073 0.2086 0.175 Uiso 1 1 calc R . .
C52 C -0.1778(16) 0.474(2) 0.2207(18) 0.249(17) Uani 1 1 d . . .
H52A H -0.2435 0.5012 0.2342 0.298 Uiso 1 1 calc R . .
H52B H -0.1950 0.4119 0.1683 0.298 Uiso 1 1 calc R . .
C53 C -0.1340(15) 0.4545(14) 0.2930(13) 0.152(7) Uani 1 1 d . . .
H53A H -0.1146 0.3875 0.2722 0.183 Uiso 1 1 calc R . .
H53B H -0.1866 0.4566 0.3344 0.183 Uiso 1 1 calc R . .
C54 C -0.0337(11) 0.5371(11) 0.3375(9) 0.103(4) Uani 1 1 d . . .
H54A H -0.0493 0.5893 0.3907 0.124 Uiso 1 1 calc R . .
H54B H 0.0254 0.5082 0.3526 0.124 Uiso 1 1 calc R . .

loop_
_atom_site_aniso_label
_atom_site_aniso_U_11
_atom_site_aniso_U_22
_atom_site_aniso_U_33
_atom_site_aniso_U_23
_atom_site_aniso_U_13
_atom_site_aniso_U_12
Fe1 0.0266(6) 0.0407(7) 0.0436(8) 0.0107(6) -0.0005(5) -0.0017(5)
K1 0.0475(12) 0.0558(13) 0.0632(16) 0.0089(11) 0.0014(10) 0.0015(10)
N1 0.030(3) 0.039(4) 0.035(4) 0.012(3) -0.002(3) -0.003(3)
C1 0.018(4) 0.046(5) 0.054(6) 0.010(4) -0.002(4) -0.001(3)
C2 0.020(4) 0.052(5) 0.054(6) 0.022(5) 0.008(4) 0.002(3)
C3 0.036(5) 0.060(6) 0.046(6) 0.007(5) -0.002(4) -0.009(4)
C4 0.029(5) 0.083(7) 0.075(8) 0.025(6) -0.013(5) -0.011(5)
C5 0.029(5) 0.066(6) 0.067(7) 0.016(6) 0.000(5) -0.011(4)
C6 0.027(4) 0.059(6) 0.061(7) 0.012(5) 0.003(4) 0.002(4)
N2 0.023(3) 0.055(4) 0.031(4) 0.007(3) 0.004(3) -0.009(3)
C7 0.035(4) 0.042(5) 0.032(5) -0.003(4) 0.005(4) -0.001(4)
C8 0.033(4) 0.056(5) 0.045(6) 0.016(5) 0.014(4) 0.006(4)
C9 0.033(4) 0.046(5) 0.040(5) 0.008(4) 0.010(4) -0.003(4)
C10 0.051(6) 0.067(6) 0.041(6) 0.018(5) 0.012(4) -0.007(5)
C11 0.046(5) 0.054(6) 0.040(6) 0.008(5) -0.006(4) -0.010(4)
C12 0.028(4) 0.045(5) 0.046(6) 0.008(4) -0.014(4) -0.010(4)
C13 0.046(5) 0.061(7) 0.061(7) 0.013(6) 0.017(5) -0.008(5)
F1 0.048(3) 0.133(6) 0.087(5) 0.029(5) 0.030(3) 0.009(3)
F2 0.043(3) 0.111(5) 0.112(6) -0.009(5) 0.002(4) -0.006(3)
F3 0.053(4) 0.116(5) 0.160(7) 0.076(6) 0.035(4) 0.025(4)
C14 0.054(7) 0.134(11) 0.055(8) 0.038(8) 0.005(6) 0.031(7)
F4 0.117(7) 0.303(14) 0.176(9) 0.191(11) 0.039(7) 0.050(8)
F5 0.239(13) 0.276(14) 0.392(19) 0.276(15) -0.272(15) -0.181(12)
F6 0.270(15) 0.247(13) 0.157(10) 0.114(10) 0.045(10) 0.170(13)
C15 0.013(3) 0.052(5) 0.043(5) 0.015(4) -0.001(3) -0.002(3)
C16 0.034(4) 0.042(5) 0.045(6) 0.007(4) 0.003(4) -0.001(4)
C17 0.046(6) 0.065(7) 0.085(9) 0.040(7) 0.010(5) -0.008(5)
C18 0.063(7) 0.088(9) 0.074(9) 0.041(7) 0.026(6) 0.011(6)
C19 0.051(6) 0.099(10) 0.064(8) 0.021(7) 0.018(5) 0.005(6)
C20 0.042(5) 0.066(6) 0.061(7) 0.024(6) 0.015(5) 0.012(5)
N3 0.039(4) 0.044(4) 0.056(5) 0.016(4) 0.017(4) 0.001(3)
C21 0.038(5) 0.040(5) 0.053(6) 0.018(5) 0.001(4) 0.004(4)
C22 0.035(5) 0.043(5) 0.072(7) 0.013(5) 0.007(4) 0.001(4)
C23 0.026(4) 0.068(6) 0.059(7) 0.021(6) -0.005(4) -0.007(4)
C24 0.044(5) 0.047(5) 0.069(7) 0.015(5) -0.019(5) -0.013(4)
C25 0.047(5) 0.053(6) 0.056(7) 0.028(5) 0.008(4) 0.007(4)
C26 0.037(5) 0.043(5) 0.047(6) 0.013(5) 0.001(4) -0.003(4)
C27 0.038(6) 0.077(8) 0.124(12) 0.035(8) -0.012(7) -0.027(6)
F7 0.038(4) 0.131(7) 0.279(13) 0.037(8) 0.001(6) -0.004(4)
F8 0.072(6) 0.326(17) 0.289(16) 0.222(15) -0.002(7) -0.063(8)
F9 0.055(5) 0.203(10) 0.209(12) -0.057(9) 0.011(6) -0.058(6)
C28 0.059(7) 0.080(8) 0.045(7) 0.021(6) 0.002(5) -0.011(6)
F10 0.059(4) 0.111(5) 0.101(6) -0.012(4) 0.021(4) 0.001(4)
F11 0.129(7) 0.246(11) 0.068(6) 0.045(7) 0.030(5) 0.078(7)
F12 0.147(7) 0.054(4) 0.209(10) 0.027(5) 0.108(7) 0.014(4)
C29 0.023(4) 0.042(5) 0.041(5) 0.014(4) -0.001(3) -0.002(3)
C30 0.026(4) 0.042(5) 0.043(5) 0.013(4) -0.011(3) -0.005(3)
C31 0.033(4) 0.045(5) 0.063(6) 0.021(5) -0.001(4) 0.003(4)
C32 0.042(5) 0.027(4) 0.067(7) 0.008(4) -0.015(4) -0.001(4)
C33 0.036(5) 0.049(6) 0.067(7) 0.011(5) -0.006(4) 0.011(4)
C34 0.025(4) 0.055(6) 0.069(7) 0.017(5) -0.007(4) 0.006(4)
N4 0.024(3) 0.044(4) 0.048(5) 0.017(4) 0.002(3) 0.003(3)
C35 0.033(4) 0.024(4) 0.045(6) 0.002(4) -0.008(4) 0.003(3)
C36 0.034(4) 0.050(5) 0.038(5) 0.006(4) -0.002(4) 0.002(4)
C37 0.029(4) 0.054(5) 0.056(6) 0.018(5) -0.006(4) 0.000(4)
C38 0.038(5) 0.052(6) 0.054(7) 0.006(5) -0.009(4) 0.007(4)
C39 0.040(5) 0.044(5) 0.065(7) 0.026(5) -0.012(4) 0.003(4)
C40 0.029(4) 0.033(4) 0.062(6) 0.013(4) -0.006(4) 0.002(3)
C41 0.033(5) 0.087(9) 0.084(9) 0.018(8) 0.010(5) -0.001(5)
F13 0.064(5) 0.173(9) 0.150(9) -0.032(7) 0.044(5) 0.012(5)
F14 0.026(4) 0.332(14) 0.129(7) 0.053(8) 0.008(4) 0.029(6)
F15 0.119(7) 0.174(9) 0.223(11) 0.124(9) 0.112(7) 0.050(6)
C42 0.058(6) 0.061(7) 0.050(7) 0.017(6) -0.023(5) -0.004(5)
F16 0.091(5) 0.130(6) 0.065(5) 0.034(4) -0.015(4) -0.029(4)
F17 0.071(4) 0.142(6) 0.087(5) 0.034(5) -0.040(4) 0.020(4)
F18 0.160(7) 0.063(4) 0.069(5) 0.006(4) -0.019(4) 0.019(4)
O1 0.039(3) 0.067(4) 0.049(4) 0.016(3) -0.004(3) 0.015(3)
C43 0.044(5) 0.064(6) 0.067(7) 0.021(6) 0.018(5) 0.023(5)
C44 0.187(17) 0.143(14) 0.093(12) 0.019(11) 0.024(11) 0.127(14)
C45 0.117(11) 0.082(9) 0.111(12) 0.050(9) -0.008(9) 0.013(8)
C46 0.086(8) 0.094(9) 0.061(8) 0.033(7) 0.013(6) 0.038(7)
O2 0.066(5) 0.086(5) 0.098(6) 0.045(5) -0.022(4) -0.009(4)
C47 0.107(12) 0.135(13) 0.159(15) 0.096(12) -0.033(10) -0.025(10)
C48 0.132(16) 0.19(2) 0.21(2) 0.113(18) -0.104(15) -0.025(14)
C49 0.096(13) 0.162(18) 0.22(2) 0.038(17) -0.090(14) -0.037(12)
C50 0.060(9) 0.124(12) 0.22(2) 0.082(13) 0.024(11) -0.004(8)
O3 0.063(5) 0.106(6) 0.092(6) 0.031(5) 0.012(4) -0.017(4)
C51 0.088(12) 0.191(18) 0.144(16) 0.059(14) -0.017(11) 0.007(12)
C52 0.099(15) 0.41(4) 0.24(3) 0.21(3) -0.051(16) -0.11(2)
C53 0.131(15) 0.130(14) 0.163(18) 0.050(13) 0.022(13) -0.056(12)
C54 0.082(9) 0.131(12) 0.076(10) 0.027(9) 0.017(7) -0.015(8)

loop_
_atom_type_symbol
_atom_type_description
_atom_type_scat_dispersion_real
_atom_type_scat_dispersion_imag
_atom_type_scat_source
C C 0.0033 0.0016 'International Tables Vol C Tables 4.2.6.8 and 6.1.1.4'
H H 0.0000 0.0000 'International Tables Vol C Tables 4.2.6.8 and 6.1.1.4'
N N 0.0061 0.0033 'International Tables Vol C Tables 4.2.6.8 and 6.1.1.4'
O O 0.0106 0.0060 'International Tables Vol C Tables 4.2.6.8 and 6.1.1.4'
F F 0.0171 0.0103 'International Tables Vol C Tables 4.2.6.8 and 6.1.1.4'
K K 0.2009 0.2494 'International Tables Vol C Tables 4.2.6.8 and 6.1.1.4'
Fe Fe 0.3463 0.8444 'International Tables Vol C Tables 4.2.6.8 and 6.1.1.4'

loop_
_geom_angle_atom_site_label_1
_geom_angle_atom_site_label_2
_geom_angle_atom_site_label_3
_geom_angle
_geom_angle_site_symmetry_1
_geom_angle_site_symmetry_3
_geom_angle_publ_flag
N3 Fe1 N2 106.6(3) . . ?
N3 Fe1 N4 131.6(3) . . ?
N2 Fe1 N4 105.0(3) . . ?
N3 Fe1 O1 96.5(3) . . ?
N2 Fe1 O1 121.8(2) . . ?
N4 Fe1 O1 96.9(2) . . ?
N3 Fe1 N1 75.3(2) . . ?
N2 Fe1 N1 77.8(2) . . ?
N4 Fe1 N1 76.8(2) . . ?
O1 Fe1 N1 160.4(2) . . ?
O3 K1 O2 128.7(3) . . ?
O3 K1 F18 71.9(3) . 2_565 ?
O2 K1 F18 78.6(2) . 2_565 ?
O3 K1 C12 94.4(3) . . ?
O2 K1 C12 82.1(2) . . ?
F18 K1 C12 140.1(2) 2_565 . ?
O3 K1 C30 107.6(2) . . ?
O2 K1 C30 121.8(2) . . ?
F18 K1 C30 110.2(2) 2_565 . ?
C12 K1 C30 109.6(2) . . ?
O3 K1 C29 133.4(2) . . ?
O2 K1 C29 96.9(2) . . ?
F18 K1 C29 115.1(2) 2_565 . ?
C12 K1 C29 101.7(2) . . ?
C30 K1 C29 25.85(17) . . ?
O3 K1 C31 94.8(3) . . ?
O2 K1 C31 124.3(3) . . ?
F18 K1 C31 86.0(2) 2_565 . ?
C12 K1 C31 133.3(2) . . ?
C30 K1 C31 25.0(2) . . ?
C29 K1 C31 43.8(2) . . ?
O3 K1 C7 96.1(2) . . ?
O2 K1 C7 101.0(2) . . ?
F18 K1 C7 163.0(2) 2_565 . ?
C12 K1 C7 25.9(2) . . ?
C30 K1 C7 84.6(2) . . ?
C29 K1 C7 81.9(2) . . ?
C31 K1 C7 107.5(2) . . ?
O3 K1 C34 143.7(3) . . ?
O2 K1 C34 78.7(2) . . ?
F18 K1 C34 95.1(2) 2_565 . ?
C12 K1 C34 115.0(2) . . ?
C30 K1 C34 44.0(2) . . ?
C29 K1 C34 24.6(2) . . ?
C31 K1 C34 49.6(2) . . ?
C7 K1 C34 101.5(2) . . ?
O3 K1 C32 102.9(2) . . ?
O2 K1 C32 103.4(2) . . ?
F18 K1 C32 67.7(2) 2_565 . ?
C12 K1 C32 151.6(2) . . ?
C30 K1 C32 43.7(2) . . ?
C29 K1 C32 50.3(2) . . ?
C31 K1 C32 24.2(2) . . ?
C7 K1 C32 128.1(2) . . ?
C34 K1 C32 42.0(2) . . ?
O3 K1 C33 125.8(3) . . ?
O2 K1 C33 81.3(2) . . ?
F18 K1 C33 72.7(2) 2_565 . ?
C12 K1 C33 138.0(2) . . ?
C30 K1 C33 51.4(2) . . ?
C29 K1 C33 43.1(2) . . ?
C31 K1 C33 43.2(2) . . ?
C7 K1 C33 124.3(2) . . ?
C34 K1 C33 23.5(2) . . ?
C32 K1 C33 24.47(19) . . ?
O3 K1 N2 113.9(2) . . ?
O2 K1 N2 98.7(2) . . ?
F18 K1 N2 173.6(2) 2_565 . ?
C12 K1 N2 44.22(19) . . ?
C30 K1 N2 66.04(18) . . ?
C29 K1 N2 59.19(18) . . ?
C31 K1 N2 90.76(19) . . ?
C7 K1 N2 23.06(17) . . ?
C34 K1 N2 78.54(19) . . ?
C32 K1 N2 107.59(19) . . ?
C33 K1 N2 101.2(2) . . ?
C15 N1 C29 116.2(6) . . ?
C15 N1 C1 115.0(6) . . ?
C29 N1 C1 116.8(6) . . ?
C15 N1 Fe1 99.1(4) . . ?
C29 N1 Fe1 105.9(4) . . ?
C1 N1 Fe1 100.1(5) . . ?
C2 C1 C6 121.3(8) . . ?
C2 C1 N1 118.1(6) . . ?
C6 C1 N1 120.6(8) . . ?
C1 C2 C3 118.4(7) . . ?
C1 C2 N2 117.7(7) . . ?
C3 C2 N2 123.3(8) . . ?
C4 C3 C2 119.7(9) . . ?
C4 C3 H3A 120.1 . . ?
C2 C3 H3A 120.1 . . ?
C5 C4 C3 122.0(9) . . ?
C5 C4 H4A 119.0 . . ?
C3 C4 H4A 119.0 . . ?
C4 C5 C6 119.5(8) . . ?
C4 C5 H5A 120.3 . . ?
C6 C5 H5A 120.3 . . ?
C1 C6 C5 118.9(9) . . ?
C1 C6 H6A 120.5 . . ?
C5 C6 H6A 120.5 . . ?
C7 N2 C2 121.3(7) . . ?
C7 N2 Fe1 129.9(5) . . ?
C2 N2 Fe1 108.8(5) . . ?
C7 N2 K1 69.5(5) . . ?
C2 N2 K1 94.8(5) . . ?
Fe1 N2 K1 106.9(2) . . ?
N2 C7 C12 126.6(7) . . ?
N2 C7 C8 118.5(7) . . ?
C12 C7 C8 114.5(7) . . ?
N2 C7 K1 87.4(5) . . ?
C12 C7 K1 70.6(5) . . ?
C8 C7 K1 108.1(5) . . ?
C9 C8 C7 122.0(8) . . ?
C9 C8 H8A 119.0 . . ?
C7 C8 H8A 119.0 . . ?
C8 C9 C10 121.9(8) . . ?
C8 C9 C13 119.8(8) . . ?
C10 C9 C13 118.3(8) . . ?
C11 C10 C9 117.9(8) . . ?
C11 C10 H10A 121.1 . . ?
C9 C10 H10A 121.1 . . ?
C12 C11 C10 121.5(8) . . ?
C12 C11 C14 120.0(9) . . ?
C10 C11 C14 118.3(9) . . ?
C11 C12 C7 122.2(8) . . ?
C11 C12 K1 103.7(5) . . ?
C7 C12 K1 83.5(5) . . ?
C11 C12 H12A 118.9 . . ?
C7 C12 H12A 118.9 . . ?
K1 C12 H12A 82.7 . . ?
F1 C13 F2 107.6(8) . . ?
F1 C13 F3 106.3(9) . . ?
F2 C13 F3 106.8(9) . . ?
F1 C13 C9 113.3(9) . . ?
F2 C13 C9 110.5(8) . . ?
F3 C13 C9 111.9(8) . . ?
F5 C14 F4 108.0(12) . . ?
F5 C14 F6 101.3(14) . . ?
F4 C14 F6 97.5(14) . . ?
F5 C14 C11 115.8(12) . . ?
F4 C14 C11 119.1(10) . . ?
F6 C14 C11 112.3(10) . . ?
C20 C15 N1 124.9(8) . . ?
C20 C15 C16 118.5(8) . . ?
N1 C15 C16 116.6(7) . . ?
C17 C16 N3 125.4(9) . . ?
C17 C16 C15 118.6(9) . . ?
N3 C16 C15 115.7(7) . . ?
C18 C17 C16 122.1(10) . . ?
C18 C17 H17A 119.0 . . ?
C16 C17 H17A 119.0 . . ?
C19 C18 C17 119.5(10) . . ?
C19 C18 H18A 120.3 . . ?
C17 C18 H18A 120.3 . . ?
C18 C19 C20 119.5(11) . . ?
C18 C19 H19A 120.3 . . ?
C20 C19 H19A 120.3 . . ?
C19 C20 C15 121.8(10) . . ?
C19 C20 H20A 119.1 . . ?
C15 C20 H20A 119.1 . . ?
C16 N3 C21 118.0(7) . . ?
C16 N3 Fe1 109.1(5) . . ?
C21 N3 Fe1 128.5(6) . . ?
C26 C21 N3 120.8(7) . . ?
C26 C21 C22 118.1(8) . . ?
N3 C21 C22 120.9(8) . . ?
C21 C22 C23 118.4(8) . . ?
C21 C22 H22A 120.8 . . ?
C23 C22 H22A 120.8 . . ?
C24 C23 C22 122.1(8) . . ?
C24 C23 C27 122.1(10) . . ?
C22 C23 C27 115.7(10) . . ?
C23 C24 C25 118.2(8) . . ?
C23 C24 H24A 120.9 . . ?
C25 C24 H24A 120.9 . . ?
C26 C25 C24 120.5(9) . . ?
C26 C25 C28 122.6(8) . . ?
C24 C25 C28 116.8(9) . . ?
C25 C26 C21 122.4(8) . . ?
C25 C26 H26A 118.8 . . ?
C21 C26 H26A 118.8 . . ?
F7 C27 F8 103.9(15) . . ?
F7 C27 F9 105.7(12) . . ?
F8 C27 F9 102.1(12) . . ?
F7 C27 C23 116.6(10) . . ?
F8 C27 C23 113.7(11) . . ?
F9 C27 C23 113.4(12) . . ?
F11 C28 F12 106.5(11) . . ?
F11 C28 F10 102.2(9) . . ?
F12 C28 F10 104.4(10) . . ?
F11 C28 C25 115.1(10) . . ?
F12 C28 C25 114.5(8) . . ?
F10 C28 C25 112.9(9) . . ?
C34 C29 C30 119.1(7) . . ?
C34 C29 N1 123.6(7) . . ?
C30 C29 N1 117.1(6) . . ?
C34 C29 K1 80.6(5) . . ?
C30 C29 K1 76.4(4) . . ?
N1 C29 K1 116.9(5) . . ?
N4 C30 C31 126.9(7) . . ?
N4 C30 C29 116.1(7) . . ?
C31 C30 C29 116.6(7) . . ?
N4 C30 K1 106.4(5) . . ?
C31 C30 K1 78.4(5) . . ?
C29 C30 K1 77.8(4) . . ?
C32 C31 C30 122.8(8) . . ?
C32 C31 K1 82.0(5) . . ?
C30 C31 K1 76.6(5) . . ?
C32 C31 H31A 118.6 . . ?
C30 C31 H31A 118.6 . . ?
K1 C31 H31A 112.8 . . ?
C31 C32 C33 120.2(8) . . ?
C31 C32 K1 73.8(5) . . ?
C33 C32 K1 79.0(5) . . ?
C31 C32 H32A 119.9 . . ?
C33 C32 H32A 119.9 . . ?
K1 C32 H32A 118.1 . . ?
C34 C33 C32 117.4(8) . . ?
C34 C33 K1 75.5(6) . . ?
C32 C33 K1 76.5(5) . . ?
C34 C33 H33A 121.3 . . ?
C32 C33 H33A 121.3 . . ?
K1 C33 H33A 117.7 . . ?
C33 C34 C29 123.9(8) . . ?
C33 C34 K1 81.0(6) . . ?
C29 C34 K1 74.8(5) . . ?
C33 C34 H34A 118.1 . . ?
C29 C34 H34A 118.1 . . ?
K1 C34 H34A 116.4 . . ?
C30 N4 C35 115.4(6) . . ?
C30 N4 Fe1 118.1(5) . . ?
C35 N4 Fe1 126.5(5) . . ?
C40 C35 C36 118.5(7) . . ?
C40 C35 N4 122.5(7) . . ?
C36 C35 N4 118.9(7) . . ?
C35 C36 C37 119.5(8) . . ?
C35 C36 H36A 120.3 . . ?
C37 C36 H36A 120.3 . . ?
C38 C37 C36 120.4(8) . . ?
C38 C37 C41 123.0(8) . . ?
C36 C37 C41 116.6(9) . . ?
C37 C38 C39 120.6(8) . . ?
C37 C38 H38A 119.7 . . ?
C39 C38 H38A 119.7 . . ?
C40 C39 C38 119.1(9) . . ?
C40 C39 C42 120.2(9) . . ?
C38 C39 C42 120.7(8) . . ?
C39 C40 C35 121.9(8) . . ?
C39 C40 H40A 119.1 . . ?
C35 C40 H40A 119.1 . . ?
F15 C41 F13 107.3(13) . . ?
F15 C41 F14 106.3(11) . . ?
F13 C41 F14 105.1(11) . . ?
F15 C41 C37 113.0(10) . . ?
F13 C41 C37 114.8(10) . . ?
F14 C41 C37 109.8(10) . . ?
F16 C42 F17 105.7(8) . . ?
F16 C42 F18 103.5(10) . . ?
F17 C42 F18 105.3(8) . . ?
F16 C42 C39 115.3(8) . . ?
F17 C42 C39 113.7(9) . . ?
F18 C42 C39 112.3(8) . . ?
C42 F18 K1 176.1(7) . 2_565 ?
C43 O1 C46 108.7(7) . . ?
C43 O1 Fe1 137.4(5) . . ?
C46 O1 Fe1 111.7(6) . . ?
O1 C43 C44 105.7(9) . . ?
O1 C43 H43A 110.6 . . ?
C44 C43 H43A 110.6 . . ?
O1 C43 H43B 110.6 . . ?
C44 C43 H43B 110.6 . . ?
H43A C43 H43B 108.7 . . ?
C45 C44 C43 105.5(9) . . ?
C45 C44 H44A 110.6 . . ?
C43 C44 H44A 110.6 . . ?
C45 C44 H44B 110.6 . . ?
C43 C44 H44B 110.6 . . ?
H44A C44 H44B 108.8 . . ?
C46 C45 C44 108.9(11) . . ?
C46 C45 H45A 109.9 . . ?
C44 C45 H45A 109.9 . . ?
C46 C45 H45B 109.9 . . ?
C44 C45 H45B 109.9 . . ?
H45A C45 H45B 108.3 . . ?
C45 C46 O1 103.7(10) . . ?
C45 C46 H46A 111.0 . . ?
O1 C46 H46A 111.0 . . ?
C45 C46 H46B 111.0 . . ?
O1 C46 H46B 111.0 . . ?
H46A C46 H46B 109.0 . . ?
C47 O2 C50 109.3(11) . . ?
C47 O2 K1 125.0(8) . . ?
C50 O2 K1 125.7(8) . . ?
O2 C47 C48 108.2(13) . . ?
O2 C47 H47A 110.1 . . ?
C48 C47 H47A 110.1 . . ?
O2 C47 H47B 110.1 . . ?
C48 C47 H47B 110.1 . . ?
H47A C47 H47B 108.4 . . ?
C47 C48 C49 104.9(13) . . ?
C47 C48 H48A 110.8 . . ?
C49 C48 H48A 110.8 . . ?
C47 C48 H48B 110.8 . . ?
C49 C48 H48B 110.8 . . ?
H48A C48 H48B 108.8 . . ?
C50 C49 C48 105.7(13) . . ?
C50 C49 H49A 110.6 . . ?
C48 C49 H49A 110.6 . . ?
C50 C49 H49B 110.6 . . ?
C48 C49 H49B 110.6 . . ?
H49A C49 H49B 108.7 . . ?
O2 C50 C49 105.3(14) . . ?
O2 C50 H50A 110.7 . . ?
C49 C50 H50A 110.7 . . ?
O2 C50 H50B 110.7 . . ?
C49 C50 H50B 110.7 . . ?
H50A C50 H50B 108.8 . . ?
C51 O3 C54 110.8(10) . . ?
C51 O3 K1 119.1(9) . . ?
C54 O3 K1 129.2(7) . . ?
O3 C51 C52 107.9(15) . . ?
O3 C51 H51A 110.1 . . ?
C52 C51 H51A 110.1 . . ?
O3 C51 H51B 110.1 . . ?
C52 C51 H51B 110.1 . . ?
H51A C51 H51B 108.4 . . ?
C53 C52 C51 107.5(16) . . ?
C53 C52 H52A 110.2 . . ?
C51 C52 H52A 110.2 . . ?
C53 C52 H52B 110.2 . . ?
C51 C52 H52B 110.2 . . ?
H52A C52 H52B 108.5 . . ?
C52 C53 C54 107.1(15) . . ?
C52 C53 H53A 110.3 . . ?
C54 C53 H53A 110.3 . . ?
C52 C53 H53B 110.3 . . ?
C54 C53 H53B 110.3 . . ?
H53A C53 H53B 108.5 . . ?
O3 C54 C53 103.5(11) . . ?
O3 C54 H54A 111.1 . . ?
C53 C54 H54A 111.1 . . ?
O3 C54 H54B 111.1 . . ?
C53 C54 H54B 111.1 . . ?
H54A C54 H54B 109.0 . . ?

loop_
_geom_bond_atom_site_label_1
_geom_bond_atom_site_label_2
_geom_bond_distance
_geom_bond_site_symmetry_2
_geom_bond_publ_flag
Fe1 N3 2.038(7) . ?
Fe1 N2 2.050(7) . ?
Fe1 N4 2.059(7) . ?
Fe1 O1 2.167(6) . ?
Fe1 N1 2.301(6) . ?
K1 O3 2.657(8) . ?
K1 O2 2.664(8) . ?
K1 F18 2.735(7) 2_565 ?
K1 C12 3.070(9) . ?
K1 C30 3.199(8) . ?
K1 C29 3.217(8) . ?
K1 C31 3.222(9) . ?
K1 C7 3.234(8) . ?
K1 C34 3.288(10) . ?
K1 C32 3.322(10) . ?
K1 C33 3.353(10) . ?
K1 N2 3.449(7) . ?
N1 C15 1.410(10) . ?
N1 C29 1.451(10) . ?
N1 C1 1.466(10) . ?
C1 C2 1.381(12) . ?
C1 C6 1.397(10) . ?
C2 C3 1.402(11) . ?
C2 N2 1.434(9) . ?
C3 C4 1.384(12) . ?
C3 H3A 0.9400 . ?
C4 C5 1.349(13) . ?
C4 H4A 0.9400 . ?
C5 C6 1.406(13) . ?
C5 H5A 0.9400 . ?
C6 H6A 0.9400 . ?
N2 C7 1.352(10) . ?
C7 C12 1.423(12) . ?
C7 C8 1.432(11) . ?
C8 C9 1.359(11) . ?
C8 H8A 0.9400 . ?
C9 C10 1.387(12) . ?
C9 C13 1.522(12) . ?
C10 C11 1.381(12) . ?
C10 H10A 0.9400 . ?
C11 C12 1.370(12) . ?
C11 C14 1.459(14) . ?
C12 H12A 0.9400 . ?
C13 F1 1.314(11) . ?
C13 F2 1.326(11) . ?
C13 F3 1.328(12) . ?
C14 F5 1.207(14) . ?
C14 F4 1.269(13) . ?
C14 F6 1.310(16) . ?
C15 C20 1.397(12) . ?
C15 C16 1.413(11) . ?
C16 C17 1.388(12) . ?
C16 N3 1.399(11) . ?
C17 C18 1.385(15) . ?
C17 H17A 0.9400 . ?
C18 C19 1.383(15) . ?
C18 H18A 0.9400 . ?
C19 C20 1.385(14) . ?
C19 H19A 0.9400 . ?
C20 H20A 0.9400 . ?
N3 C21 1.406(11) . ?
C21 C26 1.387(12) . ?
C21 C22 1.406(11) . ?
C22 C23 1.443(13) . ?
C22 H22A 0.9400 . ?
C23 C24 1.355(13) . ?
C23 C27 1.482(13) . ?
C24 C25 1.414(12) . ?
C24 H24A 0.9400 . ?
C25 C26 1.371(12) . ?
C25 C28 1.479(14) . ?
C26 H26A 0.9400 . ?
C27 F7 1.266(14) . ?
C27 F8 1.269(15) . ?
C27 F9 1.283(15) . ?
C28 F11 1.299(11) . ?
C28 F12 1.311(12) . ?
C28 F10 1.327(11) . ?
C29 C34 1.387(11) . ?
C29 C30 1.435(10) . ?
C30 N4 1.379(10) . ?
C30 C31 1.390(11) . ?
C31 C32 1.378(11) . ?
C31 H31A 0.9400 . ?
C32 C33 1.415(11) . ?
C32 H32A 0.9400 . ?
C33 C34 1.354(12) . ?
C33 H33A 0.9400 . ?
C34 H34A 0.9400 . ?
N4 C35 1.434(9) . ?
C35 C40 1.396(11) . ?
C35 C36 1.403(11) . ?
C36 C37 1.408(11) . ?
C36 H36A 0.9400 . ?
C37 C38 1.377(12) . ?
C37 C41 1.502(14) . ?
C38 C39 1.389(13) . ?
C38 H38A 0.9400 . ?
C39 C40 1.383(11) . ?
C39 C42 1.464(13) . ?
C40 H40A 0.9400 . ?
C41 F15 1.265(14) . ?
C41 F13 1.275(13) . ?
C41 F14 1.344(13) . ?
C42 F16 1.311(12) . ?
C42 F17 1.332(10) . ?
C42 F18 1.346(11) . ?
F18 K1 2.735(7) 2_565 ?
O1 C43 1.440(10) . ?
O1 C46 1.455(11) . ?
C43 C44 1.496(16) . ?
C43 H43A 0.9800 . ?
C43 H43B 0.9800 . ?
C44 C45 1.461(19) . ?
C44 H44A 0.9800 . ?
C44 H44B 0.9800 . ?
C45 C46 1.443(16) . ?
C45 H45A 0.9800 . ?
C45 H45B 0.9800 . ?
C46 H46A 0.9800 . ?
C46 H46B 0.9800 . ?
O2 C47 1.381(14) . ?
O2 C50 1.383(14) . ?
C47 C48 1.434(19) . ?
C47 H47A 0.9800 . ?
C47 H47B 0.9800 . ?
C48 C49 1.49(2) . ?
C48 H48A 0.9800 . ?
C48 H48B 0.9800 . ?
C49 C50 1.46(2) . ?
C49 H49A 0.9800 . ?
C49 H49B 0.9800 . ?
C50 H50A 0.9800 . ?
C50 H50B 0.9800 . ?
O3 C51 1.429(16) . ?
O3 C54 1.431(14) . ?
C51 C52 1.46(2) . ?
C51 H51A 0.9800 . ?
C51 H51B 0.9800 . ?
C52 C53 1.44(2) . ?
C52 H52A 0.9800 . ?
C52 H52B 0.9800 . ?
C53 C54 1.543(18) . ?
C53 H53A 0.9800 . ?
C53 H53B 0.9800 . ?
C54 H54A 0.9800 . ?
C54 H54B 0.9800 . ?
